data_2220876
loop_
_publ_author_name
'Fun, Hoong-Kun'
'Kia, Reza'
'Das, Nirmal Kumar'
'Sen, Debabrata'
'Goswami, Shyamaprosad'

_publ_section_title
;
 7-(2,2-Dimethylpropanamido)-2-methyl-1,8-naphthyridin-1-ium chloride
 monohydrate
;
_journal_coeditor_code NG2528
_journal_issue 2
_journal_name_full 'Acta Crystallographica Section E'
_journal_page_first o340
_journal_paper_doi 10.1107/S1600536808042955
_journal_volume 65
_journal_year 2009
_chemical_formula_iupac 'C14 H18 N3 O +, Cl -, H2 O'
_chemical_formula_moiety 'C14 H18 N3 O +, Cl -, H2 O'
_chemical_formula_sum 'C14 H20 Cl N3 O2'
_chemical_formula_weight 297.78
_chemical_name_systematic
;7-(2,2-Dimethylpropanamido)-2-methyl-1,8-naphthyridin-1-ium chloride
 monohydrate
;
_space_group_IT_number 60
_symmetry_cell_setting orthorhombic
_symmetry_space_group_name_Hall '-P 2n 2ab'
_symmetry_space_group_name_H-M 'P b c n'
_atom_sites_solution_hydrogens geom
_atom_sites_solution_primary direct
_atom_sites_solution_secondary difmap
_audit_creation_method SHELXL-97
_cell_angle_alpha 90.00
_cell_angle_beta 90.00
_cell_angle_gamma 90.00
_cell_formula_units_Z 8
_cell_length_a 19.0092(5)
_cell_length_b 9.0077(2)
_cell_length_c 17.7294(5)
_cell_measurement_reflns_used 5042
_cell_measurement_temperature 100.00(10)
_cell_measurement_theta_max 29.86
_cell_measurement_theta_min 2.30
_cell_volume 3035.79(14)
_computing_cell_refinement 'SAINT (Bruker, 2005)'
_computing_data_collection 'APEX2 (Bruker, 2005)'
_computing_data_reduction 'SAINT (Bruker, 2005)'
_computing_molecular_graphics 'SHELXTL (Sheldrick, 2008)'
_computing_publication_material
;
SHELXTL (Sheldrick, 2008) and PLATON (Spek, 2003)
;
_computing_structure_refinement 'SHELXTL (Sheldrick, 2008)'
_computing_structure_solution 'SHELXTL (Sheldrick, 2008)'
_diffrn_ambient_temperature 100.00(10)
_diffrn_measured_fraction_theta_full 0.995
_diffrn_measured_fraction_theta_max 0.995
_diffrn_measurement_device_type
;
Bruker SMART APEXII CCD area-detector diffractometer
;
_diffrn_measurement_method '\f and \w scans'
_diffrn_radiation_monochromator graphite
_diffrn_radiation_source 'fine-focus sealed tube'
_diffrn_radiation_type MoK\a
_diffrn_radiation_wavelength 0.71073
_diffrn_reflns_av_R_equivalents 0.0367
_diffrn_reflns_av_sigmaI/netI 0.0374
_diffrn_reflns_limit_h_max 23
_diffrn_reflns_limit_h_min -26
_diffrn_reflns_limit_k_max 12
_diffrn_reflns_limit_k_min -12
_diffrn_reflns_limit_l_max 18
_diffrn_reflns_limit_l_min -25
_diffrn_reflns_number 19927
_diffrn_reflns_theta_full 30.20
_diffrn_reflns_theta_max 30.20
_diffrn_reflns_theta_min 2.14
_diffrn_standards_number 0
_exptl_absorpt_coefficient_mu 0.257
_exptl_absorpt_correction_T_max 0.9535
_exptl_absorpt_correction_T_min 0.9015
_exptl_absorpt_correction_type multi-scan
_exptl_absorpt_process_details '(<i>SADABS</i>; Bruker, 2005)'
_exptl_crystal_colour colourless
_exptl_crystal_density_diffrn 1.303
_exptl_crystal_density_method 'not measured'
_exptl_crystal_description block
_exptl_crystal_F_000 1264
_exptl_crystal_size_max 0.41
_exptl_crystal_size_mid 0.29
_exptl_crystal_size_min 0.19
_refine_diff_density_max 0.357
_refine_diff_density_min -0.272
_refine_ls_extinction_method none
_refine_ls_goodness_of_fit_ref 1.068
_refine_ls_hydrogen_treatment mixed
_refine_ls_matrix_type full
_refine_ls_number_parameters 198
_refine_ls_number_reflns 4489
_refine_ls_number_restraints 0
_refine_ls_restrained_S_all 1.068
_refine_ls_R_factor_all 0.0569
_refine_ls_R_factor_gt 0.0402
_refine_ls_shift/su_max 0.001
_refine_ls_shift/su_mean 0.000
_refine_ls_structure_factor_coef Fsqd
_refine_ls_weighting_details 'calc w=1/[\s^2^(Fo^2^)+(0.0453P)^2^+0.6530P] where P=(Fo^2^+2Fc^2^)/3'
_refine_ls_weighting_scheme calc
_refine_ls_wR_factor_gt 0.0939
_refine_ls_wR_factor_ref 0.1022
_reflns_number_gt 3470
_reflns_number_total 4489
_reflns_threshold_expression I>2\s(I)
_cod_data_source_file ng2528.cif
_cod_data_source_block I
_cod_depositor_comments
;
The following automatic conversions were performed:
'_symmetry_cell_setting' value 'Orthorhombic' changed to 'orthorhombic'
according to '/home/saulius/struct/CIF-dictionaries/cif_core.dic'
dictionary named 'cif_core.dic' version 2.4.1 from 2010-06-29.

Automatic conversion script
Id: cif_fix_enum 1527 2010-12-29 10:47:43Z saulius 

The following automatic conversions were performed:

'_symmetry_cell_setting' value 'Orthorhombic' changed to
'orthorhombic' according to
/home/saulius/struct/CIF-dictionaries/cif_core.dic dictionary named
'cif_core.dic' version 2.4.1 from 2010-06-29.

Automatic conversion script
Id: cif_fix_values 1715 2011-07-08 13:25:40Z adriana 
;
_cod_original_sg_symbol_H-M Pbcn
_cod_database_code 2220876
_cod_database_fobs_code 2220876

loop_
_symmetry_equiv_pos_as_xyz
'x, y, z'
'-x+1/2, -y+1/2, z+1/2'
'-x, y, -z+1/2'
'x+1/2, -y+1/2, -z'
'-x, -y, -z'
'x-1/2, y-1/2, -z-1/2'
'x, -y, z-1/2'
'-x-1/2, y-1/2, z'

loop_
_atom_site_type_symbol
_atom_site_label
_atom_site_fract_x
_atom_site_fract_y
_atom_site_fract_z
_atom_site_U_iso_or_equiv
_atom_site_adp_type
_atom_site_calc_flag
_atom_site_refinement_flags
_atom_site_occupancy
_atom_site_disorder_assembly
_atom_site_disorder_group
Cl Cl1 0.613003(17) 0.14014(4) 0.995585(18) 0.02130(9) Uani d . 1 . .
O O1 0.35100(5) 0.43024(11) 0.71527(5) 0.0247(2) Uani d . 1 . .
N N1 0.41076(6) 0.32279(13) 0.81210(7) 0.0197(2) Uani d . 1 . .
N N2 0.50292(6) 0.40348(12) 0.88207(6) 0.0180(2) Uani d . 1 . .
N N3 0.59795(6) 0.47140(12) 0.95397(6) 0.0174(2) Uani d . 1 . .
C C1 0.54282(6) 0.51370(14) 0.90903(7) 0.0166(3) Uani d . 1 . .
C C2 0.64346(7) 0.56681(15) 0.98399(7) 0.0194(3) Uani d . 1 . .
C C3 0.63409(7) 0.71897(15) 0.97088(8) 0.0224(3) Uani d . 1 . .
H H3A 0.6653 0.7870 0.9918 0.027 Uiso calc R 1 . .
C C4 0.57933(7) 0.76783(15) 0.92753(8) 0.0218(3) Uani d . 1 . .
H H4A 0.5730 0.8690 0.9196 0.026 Uiso calc R 1 . .
C C5 0.53258(7) 0.66552(14) 0.89490(7) 0.0182(3) Uani d . 1 . .
C C6 0.47437(7) 0.70180(15) 0.84855(8) 0.0216(3) Uani d . 1 . .
H H6A 0.4641 0.8006 0.8381 0.026 Uiso calc R 1 . .
C C7 0.43369(7) 0.59217(15) 0.81942(8) 0.0209(3) Uani d . 1 . .
H H7A 0.3958 0.6147 0.7883 0.025 Uiso calc R 1 . .
C C8 0.45006(7) 0.44204(14) 0.83733(7) 0.0178(3) Uani d . 1 . .
C C9 0.36274(7) 0.32093(15) 0.75354(7) 0.0191(3) Uani d . 1 . .
C C10 0.32593(7) 0.17247(15) 0.74131(7) 0.0209(3) Uani d . 1 . .
C C11 0.27199(8) 0.19006(18) 0.67779(8) 0.0276(3) Uani d . 1 . .
H H11A 0.2482 0.0973 0.6698 0.041 Uiso calc R 1 . .
H H11B 0.2956 0.2190 0.6323 0.041 Uiso calc R 1 . .
H H11C 0.2383 0.2648 0.6914 0.041 Uiso calc R 1 . .
C C12 0.28790(8) 0.12662(18) 0.81407(8) 0.0288(3) Uani d . 1 . .
H H12A 0.3216 0.1148 0.8539 0.043 Uiso calc R 1 . .
H H12B 0.2637 0.0344 0.8060 0.043 Uiso calc R 1 . .
H H12C 0.2545 0.2020 0.8278 0.043 Uiso calc R 1 . .
C C13 0.38030(8) 0.05470(16) 0.71945(8) 0.0272(3) Uani d . 1 . .
H H13A 0.4136 0.0431 0.7597 0.041 Uiso calc R 1 . .
H H13B 0.4044 0.0853 0.6745 0.041 Uiso calc R 1 . .
H H13C 0.3569 -0.0381 0.7105 0.041 Uiso calc R 1 . .
C C14 0.70189(7) 0.50748(17) 1.03071(8) 0.0254(3) Uani d . 1 . .
H H14A 0.6971 0.4017 1.0352 0.038 Uiso calc R 1 . .
H H14B 0.7003 0.5518 1.0799 0.038 Uiso calc R 1 . .
H H14C 0.7460 0.5305 1.0072 0.038 Uiso calc R 1 . .
O O1W 0.46432(6) 0.07427(12) 0.89481(6) 0.0233(2) Uani d . 1 . .
H H1N1 0.4218(9) 0.244(2) 0.8337(9) 0.028(4) Uiso d . 1 . .
H H1N3 0.6013(9) 0.376(2) 0.9631(11) 0.037(5) Uiso d . 1 . .
H H1W1 0.4421(10) 0.016(2) 0.9277(11) 0.042(5) Uiso d . 1 . .
H H2W1 0.4959(11) 0.119(2) 0.9197(11) 0.048(6) Uiso d . 1 . .

loop_
_atom_site_aniso_label
_atom_site_aniso_U_11
_atom_site_aniso_U_22
_atom_site_aniso_U_33
_atom_site_aniso_U_12
_atom_site_aniso_U_13
_atom_site_aniso_U_23
Cl1 0.02288(18) 0.01664(16) 0.02439(17) -0.00058(12) 0.00160(12) 0.00273(13)
O1 0.0238(5) 0.0249(5) 0.0254(5) 0.0023(4) -0.0030(4) 0.0028(4)
N1 0.0191(6) 0.0159(6) 0.0241(6) -0.0016(4) -0.0036(4) 0.0020(5)
N2 0.0171(5) 0.0146(5) 0.0223(5) -0.0005(4) -0.0002(4) 0.0004(4)
N3 0.0182(5) 0.0136(5) 0.0204(5) -0.0008(4) 0.0004(4) 0.0003(4)
C1 0.0163(6) 0.0157(6) 0.0177(6) 0.0000(5) 0.0027(5) 0.0003(5)
C2 0.0182(6) 0.0200(7) 0.0200(6) -0.0025(5) 0.0013(5) -0.0020(5)
C3 0.0232(7) 0.0193(7) 0.0247(7) -0.0064(5) 0.0020(5) -0.0026(6)
C4 0.0265(7) 0.0146(6) 0.0242(7) -0.0022(5) 0.0039(5) -0.0005(5)
C5 0.0211(7) 0.0147(6) 0.0187(6) -0.0002(5) 0.0042(5) -0.0004(5)
C6 0.0250(7) 0.0159(6) 0.0238(6) 0.0027(5) 0.0027(5) 0.0015(5)
C7 0.0211(7) 0.0188(6) 0.0228(6) 0.0029(5) -0.0013(5) 0.0018(5)
C8 0.0163(6) 0.0177(6) 0.0193(6) 0.0001(5) 0.0022(5) -0.0001(5)
C9 0.0146(6) 0.0235(7) 0.0191(6) 0.0011(5) 0.0033(5) -0.0016(5)
C10 0.0187(7) 0.0253(7) 0.0187(6) -0.0052(5) 0.0017(5) -0.0023(5)
C11 0.0221(7) 0.0360(8) 0.0248(7) -0.0061(6) -0.0017(6) -0.0019(6)
C12 0.0277(8) 0.0362(9) 0.0226(7) -0.0125(7) 0.0037(6) -0.0010(6)
C13 0.0301(8) 0.0246(7) 0.0270(7) -0.0018(6) 0.0006(6) -0.0048(6)
C14 0.0207(7) 0.0254(7) 0.0300(7) -0.0025(6) -0.0049(6) -0.0010(6)
O1W 0.0259(6) 0.0190(5) 0.0251(5) -0.0034(4) -0.0011(4) 0.0035(4)

loop_
_atom_type_symbol
_atom_type_description
_atom_type_scat_dispersion_real
_atom_type_scat_dispersion_imag
_atom_type_scat_source
C C 0.0033 0.0016 'International Tables Vol C Tables 4.2.6.8 and 6.1.1.4'
H H 0.0000 0.0000 'International Tables Vol C Tables 4.2.6.8 and 6.1.1.4'
N N 0.0061 0.0033 'International Tables Vol C Tables 4.2.6.8 and 6.1.1.4'
O O 0.0106 0.0060 'International Tables Vol C Tables 4.2.6.8 and 6.1.1.4'
Cl Cl 0.1484 0.1585 'International Tables Vol C Tables 4.2.6.8 and 6.1.1.4'

loop_
_geom_angle_atom_site_label_1
_geom_angle_atom_site_label_2
_geom_angle_atom_site_label_3
_geom_angle_site_symmetry_1
_geom_angle_site_symmetry_3
_geom_angle
_geom_angle_publ_flag
C9 N1 C8 . . 127.52(12) ?
C9 N1 H1N1 . . 120.1(12) ?
C8 N1 H1N1 . . 112.1(12) ?
C8 N2 C1 . . 116.67(11) ?
C2 N3 C1 . . 123.38(12) ?
C2 N3 H1N3 . . 120.8(12) ?
C1 N3 H1N3 . . 115.8(12) ?
N2 C1 N3 . . 115.78(11) ?
N2 C1 C5 . . 125.49(12) ?
N3 C1 C5 . . 118.73(12) ?
N3 C2 C3 . . 118.86(12) ?
N3 C2 C14 . . 118.48(12) ?
C3 C2 C14 . . 122.65(13) ?
C4 C3 C2 . . 120.34(13) ?
C4 C3 H3A . . 119.8 ?
C2 C3 H3A . . 119.8 ?
C3 C4 C5 . . 120.14(13) ?
C3 C4 H4A . . 119.9 ?
C5 C4 H4A . . 119.9 ?
C1 C5 C4 . . 118.54(12) ?
C1 C5 C6 . . 115.89(12) ?
C4 C5 C6 . . 125.57(12) ?
C7 C6 C5 . . 119.89(13) ?
C7 C6 H6A . . 120.1 ?
C5 C6 H6A . . 120.1 ?
C6 C7 C8 . . 118.81(13) ?
C6 C7 H7A . . 120.6 ?
C8 C7 H7A . . 120.6 ?
N2 C8 N1 . . 113.54(12) ?
N2 C8 C7 . . 123.21(12) ?
N1 C8 C7 . . 123.21(12) ?
O1 C9 N1 . . 122.02(13) ?
O1 C9 C10 . . 123.12(12) ?
N1 C9 C10 . . 114.86(12) ?
C9 C10 C13 . . 109.50(11) ?
C9 C10 C11 . . 108.73(12) ?
C13 C10 C11 . . 109.72(11) ?
C9 C10 C12 . . 109.43(11) ?
C13 C10 C12 . . 110.14(12) ?
C11 C10 C12 . . 109.30(11) ?
C10 C11 H11A . . 109.5 ?
C10 C11 H11B . . 109.5 ?
H11A C11 H11B . . 109.5 ?
C10 C11 H11C . . 109.5 ?
H11A C11 H11C . . 109.5 ?
H11B C11 H11C . . 109.5 ?
C10 C12 H12A . . 109.5 ?
C10 C12 H12B . . 109.5 ?
H12A C12 H12B . . 109.5 ?
C10 C12 H12C . . 109.5 ?
H12A C12 H12C . . 109.5 ?
H12B C12 H12C . . 109.5 ?
C10 C13 H13A . . 109.5 ?
C10 C13 H13B . . 109.5 ?
H13A C13 H13B . . 109.5 ?
C10 C13 H13C . . 109.5 ?
H13A C13 H13C . . 109.5 ?
H13B C13 H13C . . 109.5 ?
C2 C14 H14A . . 109.5 ?
C2 C14 H14B . . 109.5 ?
H14A C14 H14B . . 109.5 ?
C2 C14 H14C . . 109.5 ?
H14A C14 H14C . . 109.5 ?
H14B C14 H14C . . 109.5 ?
H1W1 O1W H2W1 . . 106.0(17) ?

loop_
_geom_bond_atom_site_label_1
_geom_bond_atom_site_label_2
_geom_bond_site_symmetry_2
_geom_bond_distance
_geom_bond_publ_flag
O1 C9 . 1.2164(16) ?
N1 C9 . 1.3824(17) ?
N1 C8 . 1.3827(17) ?
N1 H1N1 . 0.834(17) ?
N2 C8 . 1.3266(17) ?
N2 C1 . 1.3377(16) ?
N3 C2 . 1.3305(17) ?
N3 C1 . 1.3705(17) ?
N3 H1N3 . 0.881(18) ?
C1 C5 . 1.4039(18) ?
C2 C3 . 1.401(2) ?
C2 C14 . 1.4851(19) ?
C3 C4 . 1.367(2) ?
C3 H3A . 0.9300 ?
C4 C5 . 1.4050(19) ?
C4 H4A . 0.9300 ?
C5 C6 . 1.4163(19) ?
C6 C7 . 1.3565(19) ?
C6 H6A . 0.9300 ?
C7 C8 . 1.4236(18) ?
C7 H7A . 0.9300 ?
C9 C10 . 1.5248(19) ?
C10 C13 . 1.531(2) ?
C10 C11 . 1.5312(19) ?
C10 C12 . 1.5353(19) ?
C11 H11A . 0.9600 ?
C11 H11B . 0.9600 ?
C11 H11C . 0.9600 ?
C12 H12A . 0.9600 ?
C12 H12B . 0.9600 ?
C12 H12C . 0.9600 ?
C13 H13A . 0.9600 ?
C13 H13B . 0.9600 ?
C13 H13C . 0.9600 ?
C14 H14A . 0.9600 ?
C14 H14B . 0.9600 ?
C14 H14C . 0.9600 ?
O1W H1W1 . 0.89(2) ?
O1W H2W1 . 0.85(2) ?

loop_
_geom_hbond_atom_site_label_D
_geom_hbond_atom_site_label_H
_geom_hbond_atom_site_label_A
_geom_hbond_site_symmetry_A
_geom_hbond_distance_DH
_geom_hbond_distance_HA
_geom_hbond_distance_DA
_geom_hbond_angle_DHA
_geom_hbond_publ_flag
N1 H1N1 O1W . 0.833(18) 2.041(17) 2.8633(16) 169.1(16) y
N3 H1N3 Cl1 . 0.877(18) 2.213(18) 3.0870(11) 175.2(16) y
O1W H1W1 Cl1 5_657 0.891(19) 2.219(19) 3.1091(12) 176.5(18) y
O1W H2W1 Cl1 . 0.85(2) 2.61(2) 3.3960(12) 155.3(16) y
C7 H7A O1 . 0.9300 2.2700 2.8298(17) 118.00 y
C11 H11A O1 8_655 0.9600 2.5400 3.3742(18) 145.00 y
C13 H13A O1W . 0.9600 2.6000 3.4997(18) 157.00 y

loop_
_geom_torsion_atom_site_label_1
_geom_torsion_atom_site_label_2
_geom_torsion_atom_site_label_3
_geom_torsion_atom_site_label_4
_geom_torsion_site_symmetry_1
_geom_torsion_site_symmetry_2
_geom_torsion_site_symmetry_3
_geom_torsion_site_symmetry_4
_geom_torsion
_geom_torsion_publ_flag
C8 N2 C1 N3 . . . . -178.82(11) ?
C8 N2 C1 C5 . . . . 1.12(19) ?
C2 N3 C1 N2 . . . . 178.57(12) ?
C2 N3 C1 C5 . . . . -1.37(19) ?
C1 N3 C2 C3 . . . . 1.62(19) ?
C1 N3 C2 C14 . . . . -178.93(12) ?
N3 C2 C3 C4 . . . . -0.5(2) ?
C14 C2 C3 C4 . . . . -179.88(13) ?
C2 C3 C4 C5 . . . . -0.9(2) ?
N2 C1 C5 C4 . . . . -179.98(12) ?
N3 C1 C5 C4 . . . . -0.04(18) ?
N2 C1 C5 C6 . . . . 0.55(19) ?
N3 C1 C5 C6 . . . . -179.51(11) ?
C3 C4 C5 C1 . . . . 1.12(19) ?
C3 C4 C5 C6 . . . . -179.46(13) ?
C1 C5 C6 C7 . . . . -1.59(18) ?
C4 C5 C6 C7 . . . . 178.98(13) ?
C5 C6 C7 C8 . . . . 1.0(2) ?
C1 N2 C8 N1 . . . . -179.49(11) ?
C1 N2 C8 C7 . . . . -1.82(19) ?
C9 N1 C8 N2 . . . . -165.13(12) ?
C9 N1 C8 C7 . . . . 17.2(2) ?
C6 C7 C8 N2 . . . . 0.8(2) ?
C6 C7 C8 N1 . . . . 178.26(12) ?
C8 N1 C9 O1 . . . . 1.8(2) ?
C8 N1 C9 C10 . . . . -177.97(12) ?
O1 C9 C10 C13 . . . . 117.22(14) ?
N1 C9 C10 C13 . . . . -63.06(15) ?
O1 C9 C10 C11 . . . . -2.65(18) ?
N1 C9 C10 C11 . . . . 177.07(11) ?
O1 C9 C10 C12 . . . . -121.97(15) ?
N1 C9 C10 C12 . . . . 57.75(15) ?

loop_
_cod_related_entry_id
_cod_related_entry_database
_cod_related_entry_code
1 ChemSpider 30655710
